data_7154550
loop_
_publ_author_name
'Ghandi, Mehdi'
'Zarezadeh, Nahid'
'Abbasi, Alireza'

_publ_section_title
;
 One-pot synthesis of spiropyrroloquinoline-isoindolinone and their
 aza-analogs via the Ugi-4CR/metal-free intramolecular bis-annulation
 process.
;
_journal_issue 30
_journal_name_full 'Organic &amp; biomolecular chemistry'
_journal_page_first 8211
_journal_page_last 8220
_journal_paper_doi 10.1039/c5ob01095k
_journal_volume 13
_journal_year 2015
_chemical_formula_moiety 'C30 H26 N4 O2'
_chemical_formula_sum 'C30 H26 N4 O2'
_chemical_formula_weight 474.55
_chemical_name_systematic
; 
 ? 
;
_space_group_IT_number 14
_symmetry_cell_setting monoclinic
_symmetry_space_group_name_Hall '-P 2ybc'
_symmetry_space_group_name_H-M 'P 1 21/c 1'
_atom_sites_solution_hydrogens geom
_atom_sites_solution_primary direct
_atom_sites_solution_secondary difmap
_audit_creation_method SHELXL-97
_audit_update_record
;
2014-06-25 deposited with the CCDC.
2015-06-25 downloaded from the CCDC.
;
_cell_angle_alpha 90.00
_cell_angle_beta 93.32(3)
_cell_angle_gamma 90.00
_cell_formula_units_Z 4
_cell_length_a 8.1907(16)
_cell_length_b 9.4346(19)
_cell_length_c 32.024(6)
_cell_measurement_reflns_used 15092
_cell_measurement_temperature 293(2)
_cell_measurement_theta_max 25.00
_cell_measurement_theta_min 2.49
_cell_volume 2470.5(8)
_computing_cell_refinement 'Automar software package (1.24-4, 2013)'
_computing_data_collection 'MAR345 dtb Program Manual(1.24-4, 2013)'
_computing_data_reduction 'Automar software package (1.24-4, 2013)'
_computing_molecular_graphics 'DIAMOND (Brandenburg, 1999)'
_computing_publication_material 'PLATON (Spek, 2000)'
_computing_structure_refinement 'SHELXL-97 (Sheldrick, 1997)'
_computing_structure_solution 'SHELXS-97 (Sheldrick, 1997)'
_diffrn_ambient_temperature 293(2)
_diffrn_detector_area_resol_mean 0.71
_diffrn_measured_fraction_theta_full 0.967
_diffrn_measured_fraction_theta_max 0.967
_diffrn_measurement_device_type 'Mar345 dtb'
_diffrn_measurement_method 'image-plate detector - phi oscillation'
_diffrn_radiation_monochromator graphite
_diffrn_radiation_source 'fine-focus sealed tube'
_diffrn_radiation_type MoK\a
_diffrn_radiation_wavelength 0.71073
_diffrn_reflns_av_R_equivalents 0.0843
_diffrn_reflns_av_sigmaI/netI 0.0573
_diffrn_reflns_limit_h_max 9
_diffrn_reflns_limit_h_min -9
_diffrn_reflns_limit_k_max 11
_diffrn_reflns_limit_k_min -11
_diffrn_reflns_limit_l_max 38
_diffrn_reflns_limit_l_min -38
_diffrn_reflns_number 15092
_diffrn_reflns_theta_full 25.00
_diffrn_reflns_theta_max 25.00
_diffrn_reflns_theta_min 2.49
_exptl_absorpt_coefficient_mu 0.082
_exptl_absorpt_correction_type none
_exptl_crystal_colour colorless
_exptl_crystal_density_diffrn 1.276
_exptl_crystal_density_method 'not measured'
_exptl_crystal_description needle
_exptl_crystal_F_000 1000
_exptl_crystal_size_max 0.25
_exptl_crystal_size_mid 0.18
_exptl_crystal_size_min 0.15
_refine_diff_density_max 0.311
_refine_diff_density_min -0.178
_refine_diff_density_rms 0.048
_refine_ls_extinction_coef 0.0064(11)
_refine_ls_extinction_expression Fc^*^=kFc[1+0.001xFc^2^\l^3^/sin(2\q)]^-1/4^
_refine_ls_extinction_method SHELXL
_refine_ls_goodness_of_fit_ref 1.023
_refine_ls_hydrogen_treatment mixed
_refine_ls_matrix_type full
_refine_ls_number_parameters 366
_refine_ls_number_reflns 4212
_refine_ls_number_restraints 0
_refine_ls_restrained_S_all 1.023
_refine_ls_R_factor_all 0.1140
_refine_ls_R_factor_gt 0.0756
_refine_ls_shift/su_max 0.001
_refine_ls_shift/su_mean 0.000
_refine_ls_structure_factor_coef Fsqd
_refine_ls_weighting_details 'calc w=1/[\s^2^(Fo^2^)+(0.0557P)^2^+1.8967P] where P=(Fo^2^+2Fc^2^)/3'
_refine_ls_weighting_scheme calc
_refine_ls_wR_factor_gt 0.1460
_refine_ls_wR_factor_ref 0.1663
_reflns_number_gt 3069
_reflns_number_total 4212
_reflns_threshold_expression >2sigma(I)
_cod_data_source_file c5ob01095k2.cif
_cod_data_source_block 2
_cod_depositor_comments 'Adding full bibliography for 7154550--7154551.cif.'
_cod_original_sg_symbol_H-M 'P 21/c'
_cod_database_code 7154550

loop_
_symmetry_equiv_pos_as_xyz
'x, y, z'
'-x, y+1/2, -z+1/2'
'-x, -y, -z'
'x, -y-1/2, z-1/2'

loop_
_atom_site_label
_atom_site_type_symbol
_atom_site_fract_x
_atom_site_fract_y
_atom_site_fract_z
_atom_site_U_iso_or_equiv
_atom_site_adp_type
_atom_site_occupancy
_atom_site_symmetry_multiplicity
_atom_site_calc_flag
_atom_site_refinement_flags
O1 O 0.1959(3) 0.4539(2) 0.08117(7) 0.0627(6) Uani 1 1 d .
O2 O 0.4208(3) 0.2342(3) -0.03428(7) 0.0755(7) Uani 1 1 d .
N2 N 0.3427(3) 0.1036(3) 0.17842(7) 0.0521(6) Uani 1 1 d .
N4 N 0.6368(3) 0.4016(3) 0.09755(8) 0.0601(7) Uani 1 1 d .
N1 N 0.2554(3) 0.3055(3) 0.13715(7) 0.0513(6) Uani 1 1 d .
N3 N 0.3345(3) 0.2144(3) 0.03270(7) 0.0532(6) Uani 1 1 d .
C2 C 0.3408(4) 0.1756(3) 0.14378(9) 0.0468(7) Uani 1 1 d .
C7 C 0.3887(3) 0.2558(3) 0.07511(9) 0.0457(7) Uani 1 1 d .
C10 C 0.5446(3) 0.3381(3) 0.06745(9) 0.0460(7) Uani 1 1 d .
C6 C 0.4171(3) 0.1390(3) 0.10670(8) 0.0444(7) Uani 1 1 d .
C5 C 0.4974(4) 0.0137(3) 0.10509(9) 0.0504(7) Uani 1 1 d .
H5 H 0.5491 -0.0135 0.0813 0.061 Uiso 1 1 calc R
C1 C 0.2671(4) 0.3528(3) 0.09702(9) 0.0480(7) Uani 1 1 d .
C4 C 0.5000(4) -0.0745(3) 0.14091(9) 0.0503(7) Uani 1 1 d .
C8 C 0.4394(4) 0.2568(3) 0.00334(10) 0.0543(8) Uani 1 1 d .
C3 C 0.4243(4) -0.0246(3) 0.17677(9) 0.0510(7) Uani 1 1 d .
C9 C 0.5728(4) 0.3349(3) 0.02584(9) 0.0527(8) Uani 1 1 d .
C11 C 0.7677(4) 0.4682(4) 0.08354(12) 0.0671(9) Uani 1 1 d .
H11 H 0.8366 0.5147 0.1031 0.081 Uiso 1 1 calc R
C24 C 0.4282(4) -0.1117(4) 0.21256(10) 0.0640(9) Uani 1 1 d .
H24 H 0.3811 -0.0799 0.2366 0.077 Uiso 1 1 calc R
C16 C 0.1772(4) -0.0849(4) 0.05093(13) 0.0731(10) Uani 1 1 d .
H16 H 0.2560 -0.1087 0.0324 0.088 Uiso 1 1 calc R
C21 C 0.5713(4) -0.2107(3) 0.14159(11) 0.0655(9) Uani 1 1 d .
H21 H 0.6191 -0.2446 0.1179 0.079 Uiso 1 1 calc R
C20 C -0.0090(4) 0.0804(4) 0.07676(12) 0.0694(10) Uani 1 1 d .
H20 H -0.0578 0.1695 0.0759 0.083 Uiso 1 1 calc R
C14 C 0.1690(5) 0.1614(4) 0.02056(12) 0.0662(9) Uani 1 1 d .
H14A H 0.179(5) 0.119(4) -0.0098(13) 0.099 Uiso 1 1 d .
H14B H 0.089(5) 0.247(4) 0.0190(12) 0.099 Uiso 1 1 d .
C26 C 0.0056(5) 0.2982(4) 0.17699(12) 0.0656(10) Uani 1 1 d .
H26A H -0.061(5) 0.274(4) 0.1522(13) 0.098 Uiso 1 1 d .
H26B H 0.052(5) 0.201(5) 0.1920(12) 0.098 Uiso 1 1 d .
C25 C 0.1569(4) 0.3803(4) 0.16753(11) 0.0605(9) Uani 1 1 d .
H25A H 0.129(4) 0.480(4) 0.1524(11) 0.091 Uiso 1 1 d .
C15 C 0.1111(4) 0.0495(3) 0.04973(11) 0.0574(8) Uani 1 1 d .
C12 C 0.8077(4) 0.4729(4) 0.04254(13) 0.0725(10) Uani 1 1 d .
H12 H 0.9005 0.5217 0.0353 0.087 Uiso 1 1 calc R
C23 C 0.5000(5) -0.2421(4) 0.21243(12) 0.0738(10) Uani 1 1 d .
H23 H 0.5021 -0.2978 0.2364 0.089 Uiso 1 1 calc R
C13 C 0.7107(4) 0.4054(4) 0.01224(12) 0.0671(10) Uani 1 1 d .
H13 H 0.7351 0.4064 -0.0158 0.080 Uiso 1 1 calc R
C22 C 0.5709(5) -0.2930(4) 0.17650(12) 0.0744(10) Uani 1 1 d .
H22 H 0.6175 -0.3829 0.1765 0.089 Uiso 1 1 calc R
C30 C 0.2570(6) 0.4228(5) 0.20577(15) 0.0884(13) Uani 1 1 d .
H30A H 0.342(6) 0.487(5) 0.1963(15) 0.133 Uiso 1 1 d .
H30B H 0.283(6) 0.325(5) 0.2191(15) 0.133 Uiso 1 1 d .
C27 C -0.0964(6) 0.3809(5) 0.20774(15) 0.0891(13) Uani 1 1 d .
H27A H -0.107(6) 0.500(6) 0.1995(15) 0.134 Uiso 1 1 d .
H27B H -0.195(6) 0.321(5) 0.2163(15) 0.134 Uiso 1 1 d .
C18 C 0.0130(6) -0.1500(5) 0.10631(15) 0.0960(14) Uani 1 1 d .
H18 H -0.0179 -0.2163 0.1259 0.115 Uiso 1 1 calc R
C17 C 0.1291(6) -0.1843(4) 0.07899(15) 0.0906(13) Uani 1 1 d .
H17 H 0.1751 -0.2745 0.0794 0.109 Uiso 1 1 calc R
C28 C 0.0039(7) 0.4231(7) 0.24640(18) 0.1086(18) Uani 1 1 d .
H28A H -0.064(7) 0.494(6) 0.2649(18) 0.163 Uiso 1 1 d .
H28B H 0.048(10) 0.334(8) 0.262(2) 0.23(4) Uiso 1 1 d .
C19 C -0.0576(5) -0.0190(5) 0.10498(15) 0.0921(13) Uani 1 1 d .
H19 H -0.1385 0.0032 0.1231 0.111 Uiso 1 1 calc R
C29 C 0.1545(7) 0.5089(6) 0.23564(17) 0.1006(16) Uani 1 1 d .
H29A H 0.115(7) 0.595(6) 0.2186(17) 0.151 Uiso 1 1 d .
H29B H 0.228(7) 0.527(6) 0.2619(17) 0.151 Uiso 1 1 d .

loop_
_atom_site_aniso_label
_atom_site_aniso_U_11
_atom_site_aniso_U_22
_atom_site_aniso_U_33
_atom_site_aniso_U_23
_atom_site_aniso_U_13
_atom_site_aniso_U_12
O1 0.0629(14) 0.0553(13) 0.0705(15) 0.0124(12) 0.0097(11) 0.0110(11)
O2 0.0955(19) 0.0883(18) 0.0431(13) -0.0044(12) 0.0080(12) 0.0144(15)
N2 0.0658(16) 0.0482(14) 0.0433(14) 0.0051(12) 0.0117(12) 0.0054(13)
N4 0.0558(16) 0.0600(16) 0.0641(17) 0.0011(14) 0.0012(14) -0.0016(13)
N1 0.0571(16) 0.0471(14) 0.0510(15) 0.0017(12) 0.0143(12) 0.0067(12)
N3 0.0590(16) 0.0571(15) 0.0437(14) -0.0007(12) 0.0038(12) -0.0008(13)
C2 0.0481(17) 0.0448(16) 0.0479(17) 0.0009(14) 0.0076(13) -0.0006(13)
C7 0.0472(17) 0.0465(16) 0.0439(16) 0.0003(13) 0.0061(13) 0.0013(13)
C10 0.0449(16) 0.0430(15) 0.0508(17) 0.0063(14) 0.0093(14) 0.0069(13)
C6 0.0467(16) 0.0449(16) 0.0417(15) 0.0042(13) 0.0047(13) 0.0011(13)
C5 0.0548(18) 0.0504(17) 0.0473(17) 0.0003(14) 0.0133(14) 0.0072(14)
C1 0.0473(17) 0.0467(17) 0.0506(17) 0.0025(15) 0.0087(14) -0.0017(14)
C4 0.0473(17) 0.0513(17) 0.0528(18) 0.0008(15) 0.0074(14) 0.0005(14)
C8 0.066(2) 0.0528(18) 0.0444(18) 0.0057(15) 0.0087(15) 0.0152(16)
C3 0.0511(17) 0.0506(17) 0.0513(17) 0.0044(15) 0.0023(14) -0.0038(14)
C9 0.0575(19) 0.0520(17) 0.0499(18) 0.0073(15) 0.0139(15) 0.0120(15)
C11 0.053(2) 0.062(2) 0.087(3) 0.004(2) 0.0027(18) -0.0028(17)
C24 0.075(2) 0.062(2) 0.056(2) 0.0150(17) 0.0099(17) 0.0024(18)
C16 0.065(2) 0.060(2) 0.095(3) -0.012(2) 0.007(2) 0.0023(18)
C21 0.079(2) 0.0523(19) 0.066(2) 0.0075(17) 0.0150(18) 0.0105(18)
C20 0.059(2) 0.061(2) 0.088(3) -0.008(2) 0.0044(19) -0.0006(17)
C14 0.068(2) 0.064(2) 0.066(2) 0.0018(19) -0.0090(18) -0.0065(18)
C26 0.062(2) 0.073(2) 0.064(2) -0.0140(19) 0.0210(18) -0.0003(19)
C25 0.069(2) 0.0522(19) 0.063(2) -0.0048(17) 0.0250(18) 0.0063(17)
C15 0.0516(19) 0.0503(18) 0.069(2) -0.0082(16) -0.0066(16) -0.0025(15)
C12 0.056(2) 0.063(2) 0.100(3) 0.020(2) 0.019(2) -0.0003(18)
C23 0.084(3) 0.069(2) 0.069(2) 0.025(2) 0.005(2) 0.003(2)
C13 0.067(2) 0.066(2) 0.071(2) 0.0203(19) 0.0302(19) 0.0153(18)
C22 0.082(3) 0.056(2) 0.085(3) 0.017(2) 0.009(2) 0.0135(19)
C30 0.085(3) 0.094(3) 0.088(3) -0.035(3) 0.021(2) -0.015(2)
C27 0.077(3) 0.097(3) 0.097(3) -0.022(3) 0.040(2) 0.000(2)
C18 0.103(4) 0.086(3) 0.099(3) 0.009(3) 0.006(3) -0.035(3)
C17 0.098(3) 0.053(2) 0.119(4) 0.002(2) -0.013(3) -0.003(2)
C28 0.107(4) 0.130(5) 0.094(4) -0.040(4) 0.046(3) -0.015(4)
C19 0.080(3) 0.092(3) 0.107(3) -0.011(3) 0.027(3) -0.018(3)
C29 0.101(4) 0.106(4) 0.097(4) -0.049(3) 0.030(3) -0.005(3)

loop_
_atom_type_symbol
_atom_type_description
_atom_type_scat_dispersion_real
_atom_type_scat_dispersion_imag
_atom_type_scat_source
C C 0.0033 0.0016 'International Tables Vol C Tables 4.2.6.8 and 6.1.1.4'
H H 0.0000 0.0000 'International Tables Vol C Tables 4.2.6.8 and 6.1.1.4'
N N 0.0061 0.0033 'International Tables Vol C Tables 4.2.6.8 and 6.1.1.4'
O O 0.0106 0.0060 'International Tables Vol C Tables 4.2.6.8 and 6.1.1.4'

loop_
_geom_angle_atom_site_label_1
_geom_angle_atom_site_label_2
_geom_angle_atom_site_label_3
_geom_angle
C2 N2 C3 114.0(2)
C10 N4 C11 113.5(3)
C1 N1 C2 111.2(2)
C1 N1 C25 122.2(3)
C2 N1 C25 126.6(2)
C8 N3 C7 113.1(3)
C8 N3 C14 121.4(3)
C7 N3 C14 124.2(3)
N2 C2 C6 127.1(3)
N2 C2 N1 124.1(3)
C6 C2 N1 108.8(2)
N3 C7 C6 117.2(2)
N3 C7 C10 101.5(2)
C6 C7 C10 112.5(2)
N3 C7 C1 114.2(2)
C6 C7 C1 101.9(2)
C10 C7 C1 109.8(2)
N4 C10 C9 126.6(3)
N4 C10 C7 123.8(3)
C9 C10 C7 109.6(3)
C5 C6 C2 118.9(3)
C5 C6 C7 132.1(3)
C2 C6 C7 109.1(2)
C6 C5 C4 117.8(3)
C6 C5 H5 121.1
C4 C5 H5 121.1
O1 C1 N1 126.2(3)
O1 C1 C7 125.5(3)
N1 C1 C7 108.3(2)
C21 C4 C3 119.3(3)
C21 C4 C5 122.3(3)
C3 C4 C5 118.4(3)
O2 C8 N3 125.3(3)
O2 C8 C9 128.0(3)
N3 C8 C9 106.7(3)
N2 C3 C24 117.8(3)
N2 C3 C4 123.8(3)
C24 C3 C4 118.4(3)
C10 C9 C13 118.5(3)
C10 C9 C8 109.1(3)
C13 C9 C8 132.4(3)
N4 C11 C12 125.1(4)
N4 C11 H11 117.5
C12 C11 H11 117.5
C23 C24 C3 120.9(3)
C23 C24 H24 119.6
C3 C24 H24 119.6
C17 C16 C15 121.3(4)
C17 C16 H16 119.4
C15 C16 H16 119.4
C22 C21 C4 120.8(3)
C22 C21 H21 119.6
C4 C21 H21 119.6
C19 C20 C15 120.8(4)
C19 C20 H20 119.6
C15 C20 H20 119.6
N3 C14 C15 113.1(3)
N3 C14 H14A 105(2)
C15 C14 H14A 110(2)
N3 C14 H14B 109(2)
C15 C14 H14B 111(2)
H14A C14 H14B 109(3)
C25 C26 C27 110.5(3)
C25 C26 H26A 113(2)
C27 C26 H26A 110(2)
C25 C26 H26B 105(2)
C27 C26 H26B 109(2)
H26A C26 H26B 109(3)
N1 C25 C30 112.0(3)
N1 C25 C26 111.9(3)
C30 C25 C26 113.2(3)
N1 C25 H25A 103.2(19)
C30 C25 H25A 103(2)
C26 C25 H25A 113(2)
C20 C15 C16 118.1(3)
C20 C15 C14 120.3(3)
C16 C15 C14 121.7(3)
C11 C12 C13 120.0(3)
C11 C12 H12 120.0
C13 C12 H12 120.0
C24 C23 C22 120.7(3)
C24 C23 H23 119.6
C22 C23 H23 119.6
C12 C13 C9 116.4(3)
C12 C13 H13 121.8
C9 C13 H13 121.8
C21 C22 C23 119.9(3)
C21 C22 H22 120.0
C23 C22 H22 120.0
C25 C30 C29 111.0(4)
C25 C30 H30A 106(3)
C29 C30 H30A 107(3)
C25 C30 H30B 101(3)
C29 C30 H30B 109(3)
H30A C30 H30B 123(4)
C28 C27 C26 111.8(4)
C28 C27 H27A 88(3)
C26 C27 H27A 112(2)
C28 C27 H27B 109(3)
C26 C27 H27B 111(3)
H27A C27 H27B 123(4)
C19 C18 C17 120.2(4)
C19 C18 H18 119.9
C17 C18 H18 119.9
C18 C17 C16 119.6(4)
C18 C17 H17 120.2
C16 C17 H17 120.2
C27 C28 C29 111.4(5)
C27 C28 H28A 110(3)
C29 C28 H28A 104(3)
C27 C28 H28B 110(4)
C29 C28 H28B 106(5)
H28A C28 H28B 115(5)
C18 C19 C20 120.0(4)
C18 C19 H19 120.0
C20 C19 H19 120.0
C28 C29 C30 109.7(4)
C28 C29 H29A 108(3)
C30 C29 H29A 105(3)
C28 C29 H29B 110(3)
C30 C29 H29B 107(3)
H29A C29 H29B 117(5)

loop_
_geom_bond_atom_site_label_1
_geom_bond_atom_site_label_2
_geom_bond_distance
O1 C1 1.214(3)
O2 C8 1.224(4)
N2 C2 1.300(3)
N2 C3 1.385(4)
N4 C10 1.332(4)
N4 C11 1.342(4)
N1 C1 1.369(4)
N1 C2 1.421(4)
N1 C25 1.479(4)
N3 C8 1.369(4)
N3 C7 1.458(4)
N3 C14 1.475(4)
C2 C6 1.417(4)
C7 C6 1.505(4)
C7 C10 1.526(4)
C7 C1 1.550(4)
C10 C9 1.366(4)
C6 C5 1.356(4)
C5 C4 1.416(4)
C5 H5 0.9300
C4 C21 1.411(4)
C4 C3 1.417(4)
C8 C9 1.471(5)
C3 C24 1.409(4)
C9 C13 1.402(4)
C11 C12 1.372(5)
C11 H11 0.9300
C24 C23 1.363(5)
C24 H24 0.9300
C16 C17 1.373(5)
C16 C15 1.379(5)
C16 H16 0.9300
C21 C22 1.362(5)
C21 H21 0.9300
C20 C19 1.377(5)
C20 C15 1.379(5)
C20 H20 0.9300
C14 C15 1.504(5)
C14 H14A 1.06(4)
C14 H14B 1.04(4)
C26 C25 1.507(5)
C26 C27 1.540(5)
C26 H26A 0.97(4)
C26 H26B 1.09(4)
C25 C30 1.489(6)
C25 H25A 1.07(4)
C12 C13 1.374(5)
C12 H12 0.9300
C23 C22 1.403(5)
C23 H23 0.9300
C13 H13 0.9300
C22 H22 0.9300
C30 C29 1.540(6)
C30 H30A 0.99(5)
C30 H30B 1.03(5)
C27 C28 1.500(7)
C27 H27A 1.16(5)
C27 H27B 1.03(5)
C18 C19 1.365(6)
C18 C17 1.367(6)
C18 H18 0.9300
C17 H17 0.9300
C28 C29 1.532(7)
C28 H28A 1.07(6)
C28 H28B 1.03(8)
C19 H19 0.9300
C29 H29A 1.02(6)
C29 H29B 1.02(6)

loop_
_geom_torsion_atom_site_label_1
_geom_torsion_atom_site_label_2
_geom_torsion_atom_site_label_3
_geom_torsion_atom_site_label_4
_geom_torsion
C3 N2 C2 C6 -2.8(4)
C3 N2 C2 N1 175.7(3)
C1 N1 C2 N2 -176.4(3)
C25 N1 C2 N2 0.2(5)
C1 N1 C2 C6 2.3(3)
C25 N1 C2 C6 178.9(3)
C8 N3 C7 C6 -120.7(3)
C14 N3 C7 C6 72.2(4)
C8 N3 C7 C10 2.2(3)
C14 N3 C7 C10 -164.9(3)
C8 N3 C7 C1 120.3(3)
C14 N3 C7 C1 -46.8(4)
C11 N4 C10 C9 0.7(4)
C11 N4 C10 C7 -179.7(3)
N3 C7 C10 N4 178.0(3)
C6 C7 C10 N4 -56.0(4)
C1 C7 C10 N4 56.7(4)
N3 C7 C10 C9 -2.4(3)
C6 C7 C10 C9 123.7(3)
C1 C7 C10 C9 -123.6(3)
N2 C2 C6 C5 2.7(5)
N1 C2 C6 C5 -175.9(3)
N2 C2 C6 C7 -177.7(3)
N1 C2 C6 C7 3.7(3)
N3 C7 C6 C5 46.7(4)
C10 C7 C6 C5 -70.3(4)
C1 C7 C6 C5 172.2(3)
N3 C7 C6 C2 -132.8(3)
C10 C7 C6 C2 110.1(3)
C1 C7 C6 C2 -7.4(3)
C2 C6 C5 C4 0.2(4)
C7 C6 C5 C4 -179.4(3)
C2 N1 C1 O1 173.4(3)
C25 N1 C1 O1 -3.3(5)
C2 N1 C1 C7 -7.2(3)
C25 N1 C1 C7 176.1(3)
N3 C7 C1 O1 -44.4(4)
C6 C7 C1 O1 -171.8(3)
C10 C7 C1 O1 68.8(4)
N3 C7 C1 N1 136.1(3)
C6 C7 C1 N1 8.8(3)
C10 C7 C1 N1 -110.7(3)
C6 C5 C4 C21 176.0(3)
C6 C5 C4 C3 -2.4(4)
C7 N3 C8 O2 179.7(3)
C14 N3 C8 O2 -12.8(5)
C7 N3 C8 C9 -1.3(3)
C14 N3 C8 C9 166.2(3)
C2 N2 C3 C24 -178.1(3)
C2 N2 C3 C4 0.2(4)
C21 C4 C3 N2 -176.1(3)
C5 C4 C3 N2 2.3(4)
C21 C4 C3 C24 2.2(4)
C5 C4 C3 C24 -179.4(3)
N4 C10 C9 C13 -0.7(5)
C7 C10 C9 C13 179.7(3)
N4 C10 C9 C8 -178.6(3)
C7 C10 C9 C8 1.8(3)
O2 C8 C9 C10 178.6(3)
N3 C8 C9 C10 -0.4(3)
O2 C8 C9 C13 1.0(6)
N3 C8 C9 C13 -177.9(3)
C10 N4 C11 C12 -0.2(5)
N2 C3 C24 C23 177.0(3)
C4 C3 C24 C23 -1.3(5)
C3 C4 C21 C22 -1.3(5)
C5 C4 C21 C22 -179.7(3)
C8 N3 C14 C15 147.2(3)
C7 N3 C14 C15 -46.8(4)
C1 N1 C25 C30 -122.4(4)
C2 N1 C25 C30 61.4(4)
C1 N1 C25 C26 109.3(4)
C2 N1 C25 C26 -66.9(4)
C27 C26 C25 N1 -178.4(3)
C27 C26 C25 C30 53.9(5)
C19 C20 C15 C16 2.0(5)
C19 C20 C15 C14 -176.9(3)
C17 C16 C15 C20 -1.9(5)
C17 C16 C15 C14 176.9(3)
N3 C14 C15 C20 107.8(4)
N3 C14 C15 C16 -71.0(4)
N4 C11 C12 C13 -0.3(6)
C3 C24 C23 C22 -0.5(6)
C11 C12 C13 C9 0.3(5)
C10 C9 C13 C12 0.1(5)
C8 C9 C13 C12 177.5(3)
C4 C21 C22 C23 -0.5(6)
C24 C23 C22 C21 1.4(6)
N1 C25 C30 C29 176.3(4)
C26 C25 C30 C29 -56.1(5)
C25 C26 C27 C28 -53.4(6)
C19 C18 C17 C16 1.7(7)
C15 C16 C17 C18 0.1(6)
C26 C27 C28 C29 55.8(7)
C17 C18 C19 C20 -1.6(7)
C15 C20 C19 C18 -0.2(6)
C27 C28 C29 C30 -56.6(7)
C25 C30 C29 C28 56.1(6)
